data_2239602
loop_
_publ_author_name
'Choi, Hong Dae'
'Lee, Uk'

_publ_section_title
;
 5-Chloro-2-(2-fluorophenyl)-7-methyl-3-methylsulfinyl-1-benzofuran
;
_journal_coeditor_code CV5456
_journal_issue 6
_journal_name_full 'Acta Crystallographica Section E'
_journal_page_first o706
_journal_paper_doi 10.1107/S1600536814011635
_journal_volume 70
_journal_year 2014
_chemical_formula_iupac 'C16 H12 Cl F O2 S'
_chemical_formula_moiety 'C16 H12 Cl F O2 S'
_chemical_formula_sum 'C16 H12 Cl F O2 S'
_chemical_formula_weight 322.77
_chemical_melting_point_gt 420
_chemical_melting_point_lt 419
_chemical_name_systematic
;
5-Chloro-2-(2-fluorophenyl)-7-methyl-3-methylsulfinyl-1-benzofuran
;
_space_group_IT_number 15
_symmetry_cell_setting monoclinic
_symmetry_space_group_name_Hall '-C 2yc'
_symmetry_space_group_name_H-M 'C 1 2/c 1'
_atom_sites_solution_hydrogens difmap
_atom_sites_solution_primary direct
_atom_sites_solution_secondary difmap
_audit_creation_method 'form.cif (version 2.0)'
_cell_angle_alpha 90.00
_cell_angle_beta 104.3700(10)
_cell_angle_gamma 90.00
_cell_formula_units_Z 8
_cell_length_a 11.3980(2)
_cell_length_b 15.7819(4)
_cell_length_c 16.7231(4)
_cell_measurement_reflns_used 6112
_cell_measurement_temperature 173(2)
_cell_measurement_theta_max 28.32
_cell_measurement_theta_min 2.25
_cell_volume 2914.07(11)
_computing_cell_refinement '<i>SAINT</i> (Bruker, 2009)'
_computing_data_collection '<i>APEX2</i> (Bruker, 2009)'
_computing_data_reduction '<i>SAINT</i> (Bruker, 2009)'
_computing_molecular_graphics
;
<i>ORTEP-3 for Windows</i> (Farrugia, 2012) and
<i>DIAMOND</i> (Brandenburg, 1998)
;
_computing_publication_material '<i>SHELXL97</i> (Sheldrick, 2008)'
_computing_structure_refinement '<i>SHELXL97</i> (Sheldrick, 2008)'
_computing_structure_solution '<i>SHELXS97</i> (Sheldrick, 2008)'
_diffrn_ambient_temperature 173(2)
_diffrn_detector_area_resol_mean 10.0
_diffrn_measured_fraction_theta_full 0.992
_diffrn_measured_fraction_theta_max 0.992
_diffrn_measurement_device_type 'Bruker SMART APEXII CCD'
_diffrn_measurement_method '\f and \w scans'
_diffrn_radiation_monochromator 'graphite multilayer'
_diffrn_radiation_source 'rotating anode'
_diffrn_radiation_type MoK\a
_diffrn_radiation_wavelength 0.71073
_diffrn_reflns_av_R_equivalents 0.0238
_diffrn_reflns_av_sigmaI/netI 0.0242
_diffrn_reflns_limit_h_max 15
_diffrn_reflns_limit_h_min -15
_diffrn_reflns_limit_k_max 13
_diffrn_reflns_limit_k_min -20
_diffrn_reflns_limit_l_max 22
_diffrn_reflns_limit_l_min -22
_diffrn_reflns_number 13530
_diffrn_reflns_theta_full 28.32
_diffrn_reflns_theta_max 28.32
_diffrn_reflns_theta_min 2.25
_diffrn_standards_number 0
_exptl_absorpt_coefficient_mu 0.417
_exptl_absorpt_correction_T_max 0.7457
_exptl_absorpt_correction_T_min 0.6775
_exptl_absorpt_correction_type multi-scan
_exptl_absorpt_process_details '(<i>SADABS</i>; Bruker, 2009)'
_exptl_crystal_colour colourless
_exptl_crystal_density_diffrn 1.471
_exptl_crystal_density_method 'not measured'
_exptl_crystal_description block
_exptl_crystal_F_000 1328
_exptl_crystal_size_max 0.55
_exptl_crystal_size_mid 0.35
_exptl_crystal_size_min 0.33
_refine_diff_density_max 0.430
_refine_diff_density_min -0.370
_refine_ls_extinction_method none
_refine_ls_goodness_of_fit_ref 1.037
_refine_ls_hydrogen_treatment constr
_refine_ls_matrix_type full
_refine_ls_number_parameters 192
_refine_ls_number_reflns 3601
_refine_ls_number_restraints 0
_refine_ls_restrained_S_all 1.037
_refine_ls_R_factor_all 0.0431
_refine_ls_R_factor_gt 0.0367
_refine_ls_shift/su_max 0.001
_refine_ls_shift/su_mean 0.000
_refine_ls_structure_factor_coef Fsqd
_refine_ls_weighting_details 'calc w=1/[\s^2^(Fo^2^)+(0.0488P)^2^+2.3447P] where P=(Fo^2^+2Fc^2^)/3'
_refine_ls_weighting_scheme calc
_refine_ls_wR_factor_gt 0.0935
_refine_ls_wR_factor_ref 0.0979
_reflns_number_gt 3105
_reflns_number_total 3601
_reflns_threshold_expression I>2\s(I)
_cod_data_source_file cv5456sup1.cif
_cod_data_source_block I
_cod_original_sg_symbol_H-M 'C 2/c'
_cod_database_code 2239602
_cod_database_fobs_code 2239602

loop_
_symmetry_equiv_pos_as_xyz
'x, y, z'
'-x, y, -z+1/2'
'x+1/2, y+1/2, z'
'-x+1/2, y+1/2, -z+1/2'
'-x, -y, -z'
'x, -y, z-1/2'
'-x+1/2, -y+1/2, -z'
'x+1/2, -y+1/2, z-1/2'

loop_
_atom_site_type_symbol
_atom_site_label
_atom_site_fract_x
_atom_site_fract_y
_atom_site_fract_z
_atom_site_U_iso_or_equiv
_atom_site_adp_type
_atom_site_calc_flag
_atom_site_refinement_flags
_atom_site_occupancy
_atom_site_symmetry_multiplicity
S S1 0.32997(4) 0.67149(3) 0.68519(2) 0.02744(11) Uani d . 1 2
Cl Cl1 0.08168(4) 0.41662(3) 0.42374(3) 0.03932(13) Uani d . 1 2
F F1 0.41414(9) 0.83843(6) 0.64599(7) 0.0411(3) Uani d . 1 2
O O1 0.48466(9) 0.65185(7) 0.49830(6) 0.0241(2) Uani d . 1 2
O O2 0.29800(12) 0.58583(8) 0.71083(7) 0.0400(3) Uani d . 1 2
C C1 0.37028(13) 0.65573(9) 0.59058(8) 0.0234(3) Uani d . 1 2
C C2 0.31849(13) 0.59295(9) 0.52894(8) 0.0229(3) Uani d . 1 2
C C3 0.22012(13) 0.53726(10) 0.51473(9) 0.0257(3) Uani d . 1 2
H H3 0.1677 0.5342 0.5508 0.031 Uiso calc R 1 2
C C4 0.20354(13) 0.48715(10) 0.44560(9) 0.0265(3) Uani d . 1 2
C C5 0.27923(13) 0.48869(10) 0.39107(9) 0.0258(3) Uani d . 1 2
H H5 0.2627 0.4524 0.3443 0.031 Uiso calc R 1 2
C C6 0.37786(13) 0.54272(10) 0.40503(8) 0.0235(3) Uani d . 1 2
C C7 0.39325(12) 0.59329(9) 0.47455(9) 0.0223(3) Uani d . 1 2
C C8 0.46851(13) 0.68894(10) 0.56957(8) 0.0239(3) Uani d . 1 2
C C9 0.55823(13) 0.75389(10) 0.60357(9) 0.0254(3) Uani d . 1 2
C C10 0.52975(15) 0.82705(10) 0.64050(9) 0.0301(3) Uani d . 1 2
C C11 0.61223(17) 0.89018(11) 0.67021(10) 0.0364(4) Uani d . 1 2
H H11 0.5891 0.9393 0.6954 0.044 Uiso calc R 1 2
C C12 0.72974(17) 0.88051(12) 0.66256(11) 0.0392(4) Uani d . 1 2
H H12 0.7884 0.9231 0.6829 0.047 Uiso calc R 1 2
C C13 0.76166(16) 0.80876(12) 0.62528(11) 0.0397(4) Uani d . 1 2
H H13 0.8423 0.8025 0.6200 0.048 Uiso calc R 1 2
C C14 0.67724(14) 0.74612(11) 0.59571(10) 0.0324(3) Uani d . 1 2
H H14 0.7002 0.6974 0.5699 0.039 Uiso calc R 1 2
C C15 0.46317(14) 0.54748(11) 0.34986(9) 0.0279(3) Uani d . 1 2
H H15A 0.4437 0.5025 0.3083 0.042 Uiso calc R 1 2
H H15B 0.5465 0.5403 0.3829 0.042 Uiso calc R 1 2
H H15C 0.4550 0.6028 0.3223 0.042 Uiso calc R 1 2
C C16 0.18856(15) 0.72430(12) 0.64558(11) 0.0373(4) Uani d . 1 2
H H16A 0.1382 0.6906 0.6008 0.056 Uiso calc R 1 2
H H16B 0.2033 0.7802 0.6244 0.056 Uiso calc R 1 2
H H16C 0.1468 0.7310 0.6898 0.056 Uiso calc R 1 2

loop_
_atom_site_aniso_label
_atom_site_aniso_U_11
_atom_site_aniso_U_22
_atom_site_aniso_U_33
_atom_site_aniso_U_12
_atom_site_aniso_U_13
_atom_site_aniso_U_23
S1 0.0348(2) 0.0279(2) 0.02088(18) 0.00321(16) 0.00929(14) 0.00125(14)
Cl1 0.0300(2) 0.0385(2) 0.0518(3) -0.01287(17) 0.01449(17) -0.01152(19)
F1 0.0430(6) 0.0310(5) 0.0536(6) 0.0006(4) 0.0199(5) -0.0065(5)
O1 0.0255(5) 0.0245(5) 0.0229(5) -0.0035(4) 0.0071(4) -0.0021(4)
O2 0.0598(8) 0.0311(7) 0.0356(6) 0.0043(6) 0.0243(6) 0.0098(5)
C1 0.0282(7) 0.0225(7) 0.0200(6) 0.0016(6) 0.0067(5) 0.0014(6)
C2 0.0252(7) 0.0221(7) 0.0220(6) 0.0023(6) 0.0071(5) 0.0024(6)
C3 0.0245(7) 0.0262(8) 0.0279(7) 0.0001(6) 0.0096(5) 0.0017(6)
C4 0.0223(7) 0.0244(8) 0.0327(8) -0.0039(6) 0.0068(6) 0.0001(6)
C5 0.0270(7) 0.0242(7) 0.0261(7) -0.0004(6) 0.0062(5) -0.0031(6)
C6 0.0251(7) 0.0230(7) 0.0230(6) 0.0015(6) 0.0073(5) 0.0009(6)
C7 0.0226(6) 0.0215(7) 0.0227(6) -0.0016(6) 0.0057(5) 0.0015(6)
C8 0.0284(7) 0.0224(7) 0.0203(6) 0.0008(6) 0.0050(5) 0.0005(6)
C9 0.0306(7) 0.0230(7) 0.0212(6) -0.0030(6) 0.0042(5) 0.0022(6)
C10 0.0371(8) 0.0279(8) 0.0260(7) -0.0014(7) 0.0092(6) 0.0022(6)
C11 0.0528(10) 0.0258(8) 0.0301(8) -0.0062(8) 0.0090(7) -0.0024(7)
C12 0.0448(10) 0.0337(9) 0.0352(9) -0.0146(8) 0.0026(7) -0.0003(7)
C13 0.0329(8) 0.0390(10) 0.0452(10) -0.0094(8) 0.0061(7) 0.0005(8)
C14 0.0321(8) 0.0291(8) 0.0353(8) -0.0034(7) 0.0071(6) -0.0016(7)
C15 0.0287(7) 0.0310(8) 0.0266(7) -0.0007(6) 0.0119(6) -0.0030(6)
C16 0.0358(8) 0.0336(9) 0.0448(9) 0.0079(7) 0.0140(7) 0.0015(8)

loop_
_atom_type_symbol
_atom_type_description
_atom_type_scat_dispersion_real
_atom_type_scat_dispersion_imag
_atom_type_scat_source
C C 0.0033 0.0016 'International Tables Vol C Tables 4.2.6.8 and 6.1.1.4'
H H 0.0000 0.0000 'International Tables Vol C Tables 4.2.6.8 and 6.1.1.4'
O O 0.0106 0.0060 'International Tables Vol C Tables 4.2.6.8 and 6.1.1.4'
F F 0.0171 0.0103 'International Tables Vol C Tables 4.2.6.8 and 6.1.1.4'
S S 0.1246 0.1234 'International Tables Vol C Tables 4.2.6.8 and 6.1.1.4'
Cl Cl 0.1484 0.1585 'International Tables Vol C Tables 4.2.6.8 and 6.1.1.4'

loop_
_geom_angle_atom_site_label_1
_geom_angle_atom_site_label_2
_geom_angle_atom_site_label_3
_geom_angle
O2 S1 C1 105.41(7)
O2 S1 C16 105.47(8)
C1 S1 C16 98.30(8)
C7 O1 C8 106.28(11)
C8 C1 C2 107.26(12)
C8 C1 S1 126.15(11)
C2 C1 S1 125.63(11)
C7 C2 C3 119.11(13)
C7 C2 C1 104.79(12)
C3 C2 C1 136.09(13)
C4 C3 C2 116.22(13)
C4 C3 H3 121.9
C2 C3 H3 121.9
C3 C4 C5 123.95(14)
C3 C4 Cl1 118.62(12)
C5 C4 Cl1 117.43(12)
C6 C5 C4 120.40(14)
C6 C5 H5 119.8
C4 C5 H5 119.8
C5 C6 C7 115.15(13)
C5 C6 C15 123.42(13)
C7 C6 C15 121.43(13)
O1 C7 C6 123.96(13)
O1 C7 C2 110.89(12)
C6 C7 C2 125.15(14)
C1 C8 O1 110.77(12)
C1 C8 C9 135.43(14)
O1 C8 C9 113.79(12)
C10 C9 C14 117.03(14)
C10 C9 C8 122.68(14)
C14 C9 C8 120.21(14)
F1 C10 C11 117.93(15)
F1 C10 C9 118.68(14)
C11 C10 C9 123.37(16)
C10 C11 C12 118.47(16)
C10 C11 H11 120.8
C12 C11 H11 120.8
C13 C12 C11 120.00(16)
C13 C12 H12 120.0
C11 C12 H12 120.0
C14 C13 C12 120.57(17)
C14 C13 H13 119.7
C12 C13 H13 119.7
C13 C14 C9 120.54(16)
C13 C14 H14 119.7
C9 C14 H14 119.7
C6 C15 H15A 109.5
C6 C15 H15B 109.5
H15A C15 H15B 109.5
C6 C15 H15C 109.5
H15A C15 H15C 109.5
H15B C15 H15C 109.5
S1 C16 H16A 109.5
S1 C16 H16B 109.5
H16A C16 H16B 109.5
S1 C16 H16C 109.5
H16A C16 H16C 109.5
H16B C16 H16C 109.5

loop_
_geom_bond_atom_site_label_1
_geom_bond_atom_site_label_2
_geom_bond_distance
S1 O2 1.4906(13)
S1 C1 1.7712(14)
S1 C16 1.7892(17)
Cl1 C4 1.7464(15)
F1 C10 1.3554(19)
O1 C7 1.3755(17)
O1 C8 1.3805(17)
C1 C8 1.359(2)
C1 C2 1.446(2)
C2 C7 1.3922(19)
C2 C3 1.398(2)
C3 C4 1.375(2)
C3 H3 0.9500
C4 C5 1.402(2)
C5 C6 1.384(2)
C5 H5 0.9500
C6 C7 1.385(2)
C6 C15 1.4992(19)
C8 C9 1.460(2)
C9 C10 1.385(2)
C9 C14 1.400(2)
C10 C11 1.375(2)
C11 C12 1.385(3)
C11 H11 0.9500
C12 C13 1.384(3)
C12 H12 0.9500
C13 C14 1.383(2)
C13 H13 0.9500
C14 H14 0.9500
C15 H15A 0.9800
C15 H15B 0.9800
C15 H15C 0.9800
C16 H16A 0.9800
C16 H16B 0.9800
C16 H16C 0.9800

loop_
_geom_hbond_atom_site_label_D
_geom_hbond_atom_site_label_H
_geom_hbond_atom_site_label_A
_geom_hbond_site_symmetry_A
_geom_hbond_distance_DH
_geom_hbond_distance_HA
_geom_hbond_distance_DA
_geom_hbond_angle_DHA
C5 H5 O2 6_565 0.95 2.44 3.2916(19) 149
C15 H15A O2 6_565 0.98 2.45 3.347(2) 152
C16 H16B Cg1 7_566 0.98 2.92 3.641(2) 131

loop_
_geom_torsion_atom_site_label_1
_geom_torsion_atom_site_label_2
_geom_torsion_atom_site_label_3
_geom_torsion_atom_site_label_4
_geom_torsion
O2 S1 C1 C8 -134.26(14)
C16 S1 C1 C8 117.09(15)
O2 S1 C1 C2 33.03(14)
C16 S1 C1 C2 -75.62(14)
C8 C1 C2 C7 0.49(16)
S1 C1 C2 C7 -168.79(11)
C8 C1 C2 C3 179.68(16)
S1 C1 C2 C3 10.4(3)
C7 C2 C3 C4 -1.2(2)
C1 C2 C3 C4 179.75(16)
C2 C3 C4 C5 0.7(2)
C2 C3 C4 Cl1 -179.56(11)
C3 C4 C5 C6 0.1(2)
Cl1 C4 C5 C6 -179.61(11)
C4 C5 C6 C7 -0.5(2)
C4 C5 C6 C15 179.58(14)
C8 O1 C7 C6 179.74(13)
C8 O1 C7 C2 0.56(15)
C5 C6 C7 O1 -179.04(13)
C15 C6 C7 O1 0.9(2)
C5 C6 C7 C2 0.0(2)
C15 C6 C7 C2 179.97(14)
C3 C2 C7 O1 179.99(12)
C1 C2 C7 O1 -0.65(16)
C3 C2 C7 C6 0.8(2)
C1 C2 C7 C6 -179.82(14)
C2 C1 C8 O1 -0.17(16)
S1 C1 C8 O1 169.04(10)
C2 C1 C8 C9 179.06(16)
S1 C1 C8 C9 -11.7(3)
C7 O1 C8 C1 -0.23(16)
C7 O1 C8 C9 -179.64(12)
C1 C8 C9 C10 -36.0(3)
O1 C8 C9 C10 143.19(14)
C1 C8 C9 C14 147.49(18)
O1 C8 C9 C14 -33.30(19)
C14 C9 C10 F1 177.23(13)
C8 C9 C10 F1 0.6(2)
C14 C9 C10 C11 -1.0(2)
C8 C9 C10 C11 -177.64(15)
F1 C10 C11 C12 -177.97(15)
C9 C10 C11 C12 0.3(2)
C10 C11 C12 C13 0.4(3)
C11 C12 C13 C14 -0.3(3)
C12 C13 C14 C9 -0.5(3)
C10 C9 C14 C13 1.1(2)
C8 C9 C14 C13 177.80(15)
